data_2233204
loop_
_publ_author_name
'Zhu, Xiao-Lin'
'Shi, Lu'
'Jiang, Peng'
'Zhu, Tian-Hao'
'Zhu, Hong-Jun'

_publ_section_title
;
 2-(2-Nitroanilino)benzoic acid
;
_journal_coeditor_code IM2343
_journal_issue 1
_journal_name_full 'Acta Crystallographica Section E'
_journal_page_first o213
_journal_paper_doi 10.1107/S1600536811053529
_journal_volume 68
_journal_year 2012
_chemical_formula_iupac 'C13 H10 N2 O4'
_chemical_formula_moiety 'C13 H10 N2 O4'
_chemical_formula_sum 'C13 H10 N2 O4'
_chemical_formula_weight 258.23
_chemical_melting_point 490
_chemical_name_systematic
;
2-(2-Nitroanilino)benzoic acid
;
_space_group_IT_number 14
_symmetry_cell_setting monoclinic
_symmetry_space_group_name_Hall '-P 2ybc'
_symmetry_space_group_name_H-M 'P 1 21/c 1'
_atom_sites_solution_hydrogens geom
_atom_sites_solution_primary direct
_atom_sites_solution_secondary difmap
_audit_creation_method SHELXL-97
_cell_angle_alpha 90.00
_cell_angle_beta 101.62(3)
_cell_angle_gamma 90.00
_cell_formula_units_Z 4
_cell_length_a 7.1840(14)
_cell_length_b 21.546(4)
_cell_length_c 7.9070(16)
_cell_measurement_reflns_used 25
_cell_measurement_temperature 293(2)
_cell_measurement_theta_max 13
_cell_measurement_theta_min 10
_cell_volume 1198.8(4)
_computing_cell_refinement 'SET4 (Enraf--Nonius, 1994)'
_computing_data_collection 'CAD-4 EXPRESS (Enraf--Nonius, 1994)'
_computing_data_reduction 'MolEN (Harms & Wocadlo,1995)'
_computing_molecular_graphics 'SHELXTL (Sheldrick, 2008)'
_computing_publication_material 'SHELXTL (Sheldrick, 2008)'
_computing_structure_refinement 'SHELXL97 (Sheldrick, 2008)'
_computing_structure_solution 'SHELXS97 (Sheldrick, 2008)'
_diffrn_ambient_temperature 293(2)
_diffrn_measured_fraction_theta_full 1.000
_diffrn_measured_fraction_theta_max 1.000
_diffrn_measurement_device_type 'Enraf--Nonius CAD-4'
_diffrn_measurement_method \w/2\q
_diffrn_radiation_monochromator graphite
_diffrn_radiation_source 'fine-focus sealed tube'
_diffrn_radiation_type MoK\a
_diffrn_radiation_wavelength 0.71073
_diffrn_reflns_av_R_equivalents 0.0460
_diffrn_reflns_av_sigmaI/netI 0.0471
_diffrn_reflns_limit_h_max 8
_diffrn_reflns_limit_h_min 0
_diffrn_reflns_limit_k_max 25
_diffrn_reflns_limit_k_min -25
_diffrn_reflns_limit_l_max 9
_diffrn_reflns_limit_l_min -9
_diffrn_reflns_number 4704
_diffrn_reflns_theta_full 25.38
_diffrn_reflns_theta_max 25.38
_diffrn_reflns_theta_min 1.89
_diffrn_standards_decay_% 1
_diffrn_standards_interval_count 200
_diffrn_standards_interval_time 120
_diffrn_standards_number 3
_exptl_absorpt_coefficient_mu 0.108
_exptl_absorpt_correction_type none
_exptl_crystal_colour yellow
_exptl_crystal_density_diffrn 1.431
_exptl_crystal_density_method 'not measured'
_exptl_crystal_description block
_exptl_crystal_F_000 536
_exptl_crystal_size_max 0.30
_exptl_crystal_size_mid 0.20
_exptl_crystal_size_min 0.10
_refine_diff_density_max 0.187
_refine_diff_density_min -0.315
_refine_ls_extinction_method none
_refine_ls_goodness_of_fit_ref 1.005
_refine_ls_hydrogen_treatment constr
_refine_ls_matrix_type full
_refine_ls_number_parameters 172
_refine_ls_number_reflns 2209
_refine_ls_number_restraints 0
_refine_ls_restrained_S_all 1.005
_refine_ls_R_factor_all 0.0923
_refine_ls_R_factor_gt 0.0565
_refine_ls_shift/su_max 0.000
_refine_ls_shift/su_mean 0.000
_refine_ls_structure_factor_coef Fsqd
_refine_ls_weighting_details 'calc w=1/[\s^2^(Fo^2^)+(0.0920P)^2^+0.0000P] where P=(Fo^2^+2Fc^2^)/3'
_refine_ls_weighting_scheme calc
_refine_ls_wR_factor_gt 0.1347
_refine_ls_wR_factor_ref 0.1581
_reflns_number_gt 1437
_reflns_number_total 2209
_reflns_threshold_expression I>2sigma(I)
_cod_data_source_file im2343.cif
_cod_data_source_block I
_cod_original_sg_symbol_H-M 'P 21/c'
_cod_database_code 2233204
_cod_database_fobs_code 2233204

loop_
_symmetry_equiv_pos_as_xyz
'x, y, z'
'-x, y+1/2, -z+1/2'
'-x, -y, -z'
'x, -y-1/2, z-1/2'

loop_
_atom_site_type_symbol
_atom_site_label
_atom_site_fract_x
_atom_site_fract_y
_atom_site_fract_z
_atom_site_U_iso_or_equiv
_atom_site_adp_type
_atom_site_calc_flag
_atom_site_refinement_flags
_atom_site_occupancy
_atom_site_symmetry_multiplicity
N N1 0.3630(3) 0.63169(9) 0.8669(2) 0.0512(6) Uani d . 1 1
H H1A 0.2975 0.6083 0.7889 0.061 Uiso calc R 1 1
O O1 0.6904(2) 0.49333(8) 0.6877(2) 0.0644(6) Uani d . 1 1
H H1C 0.6478 0.4799 0.5906 0.097 Uiso calc R 1 1
C C1 0.5770(4) 0.62113(12) 1.1447(3) 0.0525(6) Uani d . 1 1
H H1B 0.5117 0.6527 1.1882 0.063 Uiso calc R 1 1
O O2 0.4326(2) 0.55260(8) 0.6238(2) 0.0565(5) Uani d . 1 1
N N2 -0.0301(3) 0.66483(11) 0.7232(3) 0.0617(6) Uani d . 1 1
C C2 0.7255(4) 0.59204(13) 1.2522(3) 0.0584(7) Uani d . 1 1
H H2A 0.7594 0.6040 1.3673 0.070 Uiso calc R 1 1
O O3 0.0167(3) 0.61293(10) 0.6871(3) 0.0755(6) Uani d . 1 1
C C3 0.8248(4) 0.54511(14) 1.1905(3) 0.0604(7) Uani d . 1 1
H H3A 0.9260 0.5257 1.2629 0.073 Uiso calc R 1 1
C C4 0.7721(3) 0.52775(12) 1.0218(3) 0.0550(7) Uani d . 1 1
H H4A 0.8376 0.4957 0.9809 0.066 Uiso calc R 1 1
O O4 -0.1970(3) 0.68049(12) 0.6926(4) 0.1088(9) Uani d . 1 1
C C5 0.6226(3) 0.55667(10) 0.9083(3) 0.0437(6) Uani d . 1 1
C C6 0.5225(3) 0.60428(11) 0.9718(3) 0.0447(6) Uani d . 1 1
C C7 0.5730(3) 0.53451(11) 0.7287(3) 0.0469(6) Uani d . 1 1
C C8 0.2996(3) 0.69134(11) 0.8744(3) 0.0428(6) Uani d . 1 1
C C9 0.1125(3) 0.70950(11) 0.8017(3) 0.0461(6) Uani d . 1 1
C C10 0.0547(4) 0.77113(13) 0.8017(3) 0.0599(7) Uani d . 1 1
H H10A -0.0698 0.7817 0.7519 0.072 Uiso calc R 1 1
C C11 0.1794(4) 0.81632(13) 0.8742(4) 0.0618(7) Uani d . 1 1
H H11A 0.1414 0.8576 0.8723 0.074 Uiso calc R 1 1
C C12 0.3632(4) 0.79945(11) 0.9505(3) 0.0537(7) Uani d . 1 1
H H12A 0.4478 0.8296 1.0035 0.064 Uiso calc R 1 1
C C13 0.4222(3) 0.73919(11) 0.9492(3) 0.0492(6) Uani d . 1 1
H H13A 0.5473 0.7295 0.9993 0.059 Uiso calc R 1 1

loop_
_atom_site_aniso_label
_atom_site_aniso_U_11
_atom_site_aniso_U_22
_atom_site_aniso_U_33
_atom_site_aniso_U_12
_atom_site_aniso_U_13
_atom_site_aniso_U_23
N1 0.0457(12) 0.0446(12) 0.0561(13) 0.0086(10) -0.0068(9) -0.0118(9)
O1 0.0490(11) 0.0629(12) 0.0772(13) 0.0150(9) 0.0031(9) -0.0213(9)
C1 0.0485(14) 0.0528(15) 0.0545(15) 0.0053(12) 0.0068(11) -0.0022(12)
O2 0.0558(11) 0.0512(11) 0.0580(10) 0.0111(9) 0.0009(8) -0.0077(8)
N2 0.0439(13) 0.0625(16) 0.0708(15) 0.0036(11) -0.0069(11) 0.0035(12)
C2 0.0530(15) 0.0641(17) 0.0522(15) -0.0082(14) -0.0036(12) 0.0016(13)
O3 0.0606(13) 0.0603(13) 0.0932(15) -0.0053(10) -0.0141(10) -0.0106(11)
C3 0.0407(14) 0.0642(18) 0.0697(18) 0.0035(12) -0.0049(13) 0.0077(14)
C4 0.0385(13) 0.0537(16) 0.0705(18) 0.0056(12) 0.0051(12) 0.0014(12)
O4 0.0413(12) 0.099(2) 0.171(3) 0.0063(12) -0.0146(14) -0.0119(16)
C5 0.0347(12) 0.0401(13) 0.0557(14) -0.0018(10) 0.0076(10) 0.0007(10)
C6 0.0358(12) 0.0447(14) 0.0507(14) 0.0008(10) 0.0016(10) 0.0023(10)
C7 0.0405(13) 0.0360(13) 0.0637(16) -0.0013(11) 0.0095(12) -0.0001(11)
C8 0.0408(13) 0.0457(14) 0.0407(12) 0.0064(10) 0.0053(10) -0.0035(10)
C9 0.0399(13) 0.0509(15) 0.0445(13) 0.0042(11) 0.0013(10) -0.0017(11)
C10 0.0501(15) 0.0627(18) 0.0640(17) 0.0177(14) 0.0043(13) 0.0021(13)
C11 0.0689(19) 0.0462(16) 0.0692(18) 0.0145(14) 0.0113(14) -0.0005(13)
C12 0.0631(16) 0.0470(15) 0.0495(14) -0.0038(13) 0.0081(12) -0.0047(11)
C13 0.0434(14) 0.0513(16) 0.0494(14) 0.0011(11) 0.0013(11) -0.0036(11)

loop_
_atom_type_symbol
_atom_type_description
_atom_type_scat_dispersion_real
_atom_type_scat_dispersion_imag
_atom_type_scat_source
C C 0.0033 0.0016 'International Tables Vol C Tables 4.2.6.8 and 6.1.1.4'
H H 0.0000 0.0000 'International Tables Vol C Tables 4.2.6.8 and 6.1.1.4'
N N 0.0061 0.0033 'International Tables Vol C Tables 4.2.6.8 and 6.1.1.4'
O O 0.0106 0.0060 'International Tables Vol C Tables 4.2.6.8 and 6.1.1.4'

loop_
_geom_angle_atom_site_label_1
_geom_angle_atom_site_label_2
_geom_angle_atom_site_label_3
_geom_angle
C8 N1 C6 127.5(2)
C8 N1 H1A 116.2
C6 N1 H1A 116.2
C7 O1 H1C 109.5
C2 C1 C6 121.2(2)
C2 C1 H1B 119.4
C6 C1 H1B 119.4
O3 N2 O4 120.9(2)
O3 N2 C9 120.3(2)
O4 N2 C9 118.8(2)
C1 C2 C3 120.5(2)
C1 C2 H2A 119.8
C3 C2 H2A 119.8
C4 C3 C2 119.0(2)
C4 C3 H3A 120.5
C2 C3 H3A 120.5
C3 C4 C5 122.1(2)
C3 C4 H4A 119.0
C5 C4 H4A 119.0
C4 C5 C6 118.6(2)
C4 C5 C7 118.7(2)
C6 C5 C7 122.7(2)
C1 C6 N1 120.3(2)
C1 C6 C5 118.6(2)
N1 C6 C5 120.9(2)
O2 C7 O1 121.9(2)
O2 C7 C5 123.5(2)
O1 C7 C5 114.6(2)
N1 C8 C13 121.4(2)
N1 C8 C9 122.9(2)
C13 C8 C9 115.7(2)
C10 C9 C8 121.7(2)
C10 C9 N2 116.6(2)
C8 C9 N2 121.6(2)
C11 C10 C9 120.6(2)
C11 C10 H10A 119.7
C9 C10 H10A 119.7
C10 C11 C12 118.8(2)
C10 C11 H11A 120.6
C12 C11 H11A 120.6
C13 C12 C11 121.0(2)
C13 C12 H12A 119.5
C11 C12 H12A 119.5
C12 C13 C8 122.1(2)
C12 C13 H13A 119.0
C8 C13 H13A 119.0

loop_
_geom_bond_atom_site_label_1
_geom_bond_atom_site_label_2
_geom_bond_distance
N1 C8 1.369(3)
N1 C6 1.402(3)
N1 H1A 0.8600
O1 C7 1.309(3)
O1 H1C 0.8200
C1 C2 1.374(3)
C1 C6 1.392(3)
C1 H1B 0.9300
O2 C7 1.233(3)
N2 O3 1.218(3)
N2 O4 1.222(3)
N2 C9 1.451(3)
C2 C3 1.382(4)
C2 H2A 0.9300
C3 C4 1.363(3)
C3 H3A 0.9300
C4 C5 1.399(3)
C4 H4A 0.9300
C5 C6 1.402(3)
C5 C7 1.472(3)
C8 C13 1.407(3)
C8 C9 1.407(3)
C9 C10 1.391(3)
C10 C11 1.368(4)
C10 H10A 0.9300
C11 C12 1.385(4)
C11 H11A 0.9300
C12 C13 1.366(3)
C12 H12A 0.9300
C13 H13A 0.9300

loop_
_geom_hbond_atom_site_label_D
_geom_hbond_atom_site_label_H
_geom_hbond_atom_site_label_A
_geom_hbond_site_symmetry_A
_geom_hbond_distance_DH
_geom_hbond_distance_HA
_geom_hbond_distance_DA
_geom_hbond_angle_DHA
_geom_hbond_publ_flag
N1 H1A O3 . 0.8600 2.0200 2.636(3) 128.00 yes
O1 H1C O2 3_666 0.8200 1.8200 2.636(2) 176.00 yes

loop_
_geom_torsion_atom_site_label_1
_geom_torsion_atom_site_label_2
_geom_torsion_atom_site_label_3
_geom_torsion_atom_site_label_4
_geom_torsion
C6 C1 C2 C3 0.0(4)
C1 C2 C3 C4 -0.6(4)
C2 C3 C4 C5 1.1(4)
C3 C4 C5 C6 -1.1(4)
C3 C4 C5 C7 -179.1(2)
C2 C1 C6 N1 175.9(2)
C2 C1 C6 C5 0.0(4)
C8 N1 C6 C1 34.3(4)
C8 N1 C6 C5 -149.9(2)
C4 C5 C6 C1 0.5(3)
C7 C5 C6 C1 178.5(2)
C4 C5 C6 N1 -175.3(2)
C7 C5 C6 N1 2.6(4)
C4 C5 C7 O2 172.6(2)
C6 C5 C7 O2 -5.4(4)
C4 C5 C7 O1 -7.2(3)
C6 C5 C7 O1 174.8(2)
C6 N1 C8 C13 22.6(4)
C6 N1 C8 C9 -160.5(2)
N1 C8 C9 C10 -176.0(2)
C13 C8 C9 C10 1.1(3)
N1 C8 C9 N2 4.1(4)
C13 C8 C9 N2 -178.8(2)
O3 N2 C9 C10 165.3(2)
O4 N2 C9 C10 -14.0(4)
O3 N2 C9 C8 -14.8(4)
O4 N2 C9 C8 165.9(3)
C8 C9 C10 C11 -0.4(4)
N2 C9 C10 C11 179.5(2)
C9 C10 C11 C12 -1.2(4)
C10 C11 C12 C13 2.1(4)
C11 C12 C13 C8 -1.4(4)
N1 C8 C13 C12 176.9(2)
C9 C8 C13 C12 -0.2(3)

loop_
_cod_related_entry_id
_cod_related_entry_database
_cod_related_entry_code
1 ChemSpider 91551
